data_4349297
loop_
_publ_author_name
'Zhang, Jun'
'Kosaka, Wataru'
'Fukunaga, Hiroki'
'Kitagawa, Susumu'
'Takata, Masaki'
'Miyasaka, Hitoshi'

_publ_section_title
;
 Regulation of NO Uptake in Flexible Ru Dimer Chain Compounds with Highly
 Electron Donating Dopants.
;
_journal_issue 22
_journal_name_full 'Inorganic chemistry'
_journal_page_first 12085
_journal_page_last 12092
_journal_paper_doi 10.1021/acs.inorgchem.6b02349
_journal_volume 55
_journal_year 2016
_chemical_formula_sum 'C44 H33.36 Cl2.64 N2 O12 Ru2'
_chemical_formula_weight 1077.838
_space_group_IT_number 2
_space_group_name_Hall '-P 1'
_space_group_name_H-M_alt 'P -1'
_symmetry_cell_setting triclinic
_symmetry_Int_Tables_number 2
_symmetry_space_group_name_Hall '-P 1'
_symmetry_space_group_name_H-M 'P -1'
_cell_angle_alpha 99.279(6)
_cell_angle_beta 92.630(7)
_cell_angle_gamma 107.381(8)
_cell_formula_units_Z 1
_cell_length_a 9.8399(6)
_cell_length_b 10.6143(7)
_cell_length_c 10.9375(4)
_cell_measurement_temperature 100
_cell_volume 1070.55(12)
_computing_cell_refinement 'RIETAN-FP (Izumi and Momma, 2007)'
_computing_molecular_graphics 'VESTA (Momma and Izumi, 2008)'
_computing_structure_refinement 'RIETAN-FP (Izumi and Momma, 2007)'
_computing_structure_solution 'FOX (Favre-Nicolin and Cerny, 2002)'
_diffrn_ambient_temperature 100
_diffrn_detector 'imaging plate'
_diffrn_measurement_device_type debye-scherrer
_diffrn_radiation_type synchrotron
_diffrn_radiation_wavelength 0.800400
_diffrn_source synchrotron
_diffrn_source_type 'SPring-8 BL44B2'
_exptl_crystal_density_diffrn 1.6718
_exptl_crystal_density_method 'not measured'
_exptl_crystal_F_000 540.24
_pd_calc_method 'Rietveld Refinement'
_pd_char_colour green
_pd_instr_location ' ?'
_pd_meas_2theta_range_inc 0.0100
_pd_meas_2theta_range_max 60.0000
_pd_meas_2theta_range_min 2.0000
_pd_meas_number_of_points 5801
_pd_meas_scan_method step
_pd_proc_2theta_range_inc 0.0100
_pd_proc_2theta_range_max 50.0000
_pd_proc_2theta_range_min 2.0000
_pd_proc_ls_background_function 'composite background function'
_pd_proc_ls_pref_orient_corr ' ?'
_pd_proc_ls_profile_function 'split Pearson VII function'
_pd_proc_ls_prof_R_factor 0.01974
_pd_proc_ls_prof_wR_expected 0.00550
_pd_proc_ls_prof_wR_factor 0.02721
_pd_spec_mounting ' ?'
_pd_spec_mount_mode transmission
_pd_spec_shape cylinder
_refine_diff_density_max 0.0
_refine_diff_density_min 0.0
_refine_ls_extinction_method none
_refine_ls_goodness_of_fit_all 4.9472
_refine_ls_hydrogen_treatment riding
_refine_ls_matrix_type full
_refine_ls_number_constraints 28
_refine_ls_number_parameters 103
_refine_ls_number_restraints 0
_refine_ls_R_factor_all 0.00307
_refine_ls_R_Fsqd_factor 0.00310
_refine_ls_R_I_factor 0.00831
_refine_ls_shift/su_max 0.0
_refine_ls_weighting_details 1/<i>y</i>~i~
_refine_ls_weighting_scheme sigma
_cod_data_source_file ic6b02349_si_002.cif
_cod_data_source_block Ru-anis-phz_34
_cod_database_code 4349297

loop_
_symmetry_equiv_pos_site_id
_symmetry_equiv_pos_as_xyz
1 x,y,z
2 -x,-y,-z

loop_
_atom_site_label
_atom_site_fract_x
_atom_site_fract_y
_atom_site_fract_z
_atom_site_occupancy
_atom_site_symmetry_multiplicity
_atom_site_Wyckoff_symbol
_atom_site_adp_type
_atom_site_U_iso_or_equiv
_atom_site_type_symbol
C1 0.460(16) 0.420(12) 0.214(9) 1 2 i Uiso 0.05742 C
C2 0.422(17) 0.349(13) 0.320(9) 1 2 i Uiso 0.05742 C
C3 0.518(11) 0.386(10) 0.421(13) 1 2 i Uiso 0.05742 C
O3 0.643(7) 0.482(7) 0.422(6) 1 2 i Uiso 0.05742 O
C4 0.760(9) 0.463(10) 0.489(8) 1 2 i Uiso 0.05742 C
C5 0.489(14) 0.323(13) 0.521(11) 1 2 i Uiso 0.05742 C
C6 0.358(15) 0.219(10) 0.512(11) 1 2 i Uiso 0.05742 C
C7 0.265(12) 0.185(11) 0.408(13) 1 2 i Uiso 0.05742 C
C8 0.297(14) 0.250(14) 0.312(10) 1 2 i Uiso 0.05742 C
O1 0.373(8) 0.469(6) 0.169(7) 1 2 i Uiso 0.05742 O
O2 0.578(7) 0.427(7) 0.175(7) 1 2 i Uiso 0.05742 O
Cl1 0.317(5) 0.134(5) 0.630(4) 0.66 2 i Uiso 0.05742 Cl
C9 0.381(10) 0.238(7) -0.075(10) 1 2 i Uiso 0.01371 C
C10 0.308(10) 0.093(9) -0.116(9) 1 2 i Uiso 0.01371 C
C11 0.386(10) 0.001(9) -0.125(10) 1 2 i Uiso 0.01371 C
O6 0.533(8) 0.042(6) -0.098(6) 1 2 i Uiso 0.01371 O
C12 0.606(9) -0.037(8) -0.177(8) 1 2 i Uiso 0.01371 C
C13 0.316(10) -0.138(9) -0.163(10) 1 2 i Uiso 0.01371 C
C14 0.167(10) -0.179(8) -0.194(9) 1 2 i Uiso 0.01371 C
C15 0.090(9) -0.086(8) -0.184(10) 1 2 i Uiso 0.01371 C
C16 0.158(10) 0.046(8) -0.145(11) 1 2 i Uiso 0.01371 C
O4 0.304(6) 0.312(5) -0.041(5) 1 2 i Uiso 0.01371 O
O5 0.513(6) 0.282(6) -0.073(4) 1 2 i Uiso 0.01371 O
Cl2 0.079(4) -0.344(4) -0.243(4) 0.66 2 i Uiso 0.01371 Cl
N1 0.142(8) 0.507(11) -0.016(13) 1 2 i Uiso 0.0553 N
C17 0.034(20) 0.425(15) -0.104(14) 1 2 i Uiso 0.0553 C
C18 -0.113(18) 0.417(14) -0.088(15) 1 2 i Uiso 0.0553 C
C19 -0.217(10) 0.339(13) -0.176(12) 1 2 i Uiso 0.0553 C
C20 -0.187(13) 0.266(11) -0.284(11) 1 2 i Uiso 0.0553 C
C21 -0.045(16) 0.273(10) -0.302(11) 1 2 i Uiso 0.0553 C
C22 0.069(11) 0.353(14) -0.208(12) 1 2 i Uiso 0.0553 C
Ru1 0.3918(10) 0.5198(12) -0.0035(12) 1 2 i Uiso 0.00789 Ru
H4A 0.77262 0.37759 0.45258 1 2 i Uiso 0.0689 H
H4B 0.84672 0.53677 0.4859 1 2 i Uiso 0.0689 H
H4C 0.74015 0.46208 0.57643 1 2 i Uiso 0.0689 H
H5 0.55216 0.34864 0.59312 1 2 i Uiso 0.0689 H
H6 0.33588 0.17256 0.57724 0.34 2 i Uiso 0.0689 H
H7 0.1792 0.1158 0.40328 1 2 i Uiso 0.0689 H
H8 0.23196 0.22793 0.24162 1 2 i Uiso 0.0689 H
H12A 0.58635 -0.03127 -0.26418 1 2 i Uiso 0.01645 H
H12B 0.70902 -0.00171 -0.15259 1 2 i Uiso 0.01645 H
H12C 0.57026 -0.13077 -0.16655 1 2 i Uiso 0.01645 H
H13 0.36686 -0.19935 -0.1678 1 2 i Uiso 0.01645 H
H14 0.1184 -0.27011 -0.22089 0.34 2 i Uiso 0.01645 H
H15 -0.009 -0.11626 -0.20403 1 2 i Uiso 0.01645 H
H16 0.10605 0.10671 -0.13762 1 2 i Uiso 0.01645 H
H19 -0.31126 0.3321 -0.16369 1 2 i Uiso 0.06636 H
H20 -0.26063 0.21432 -0.34427 1 2 i Uiso 0.06636 H
H21 -0.02435 0.22485 -0.37368 1 2 i Uiso 0.06636 H
H22 0.16327 0.35672 -0.21744 1 2 i Uiso 0.06636 H

loop_
_atom_type_symbol
_atom_type_description
_atom_type_scat_dispersion_real
_atom_type_scat_dispersion_imag
_atom_type_scat_source
Ru Ru -1.0980 1.0370 'International Tables for Crystallography, Vol. C'
H H -0.0006 0.0000 'International Tables for Crystallography, Vol. C'
C C 0.0033 0.0021 'International Tables for Crystallography, Vol. C'
O O 0.0113 0.0079 'International Tables for Crystallography, Vol. C'
N N 0.0063 0.0043 'International Tables for Crystallography, Vol. C'
Cl Cl 0.1615 0.2011 'International Tables for Crystallography, Vol. C'

loop_
_geom_angle_atom_site_label_1
_geom_angle_atom_site_label_2
_geom_angle_atom_site_label_3
_geom_angle
_geom_angle_site_symmetry_1
_geom_angle_site_symmetry_3
O1 C1 O2 123(9) 1_555 1_555
O1 C1 C2 119(13) 1_555 1_555
O2 C1 C2 118(13) 1_555 1_555
C3 C2 C8 122(11) 1_555 1_555
C3 C2 C1 118(6) 1_555 1_555
C8 C2 C1 120(12) 1_555 1_555
O3 C3 C2 120(11) 1_555 1_555
O3 C3 C5 120(11) 1_555 1_555
C2 C3 C5 120(11) 1_555 1_555
C3 O3 C4 110(10) 1_555 1_555
C3 C5 C6 120(10) 1_555 1_555
C7 C6 C5 121(11) 1_555 1_555
C7 C6 Cl1 119.36(2) 1_555 1_555
C5 C6 Cl1 120(3) 1_555 1_555
C6 C7 C8 120(11) 1_555 1_555
C2 C8 C7 120(11) 1_555 1_555
C1 O1 Ru1 121(7) 1_555 1_555
C1 O2 Ru1 117(7) 1_555 2_665
O5 C9 O4 123(7) 1_555 1_555
O5 C9 C10 119(8) 1_555 1_555
O4 C9 C10 120(10) 1_555 1_555
C16 C10 C11 120(8) 1_555 1_555
C16 C10 C9 120(10) 1_555 1_555
C11 C10 C9 121(9) 1_555 1_555
O6 C11 C13 118(9) 1_555 1_555
O6 C11 C10 122(9) 1_555 1_555
C13 C11 C10 120(9) 1_555 1_555
C11 O6 C12 114(7) 1_555 1_555
C11 C13 C14 118(9) 1_555 1_555
C15 C14 C13 121(8) 1_555 1_555
C15 C14 Cl2 120(8) 1_555 1_555
C13 C14 Cl2 119(8) 1_555 1_555
C16 C15 C14 120(8) 1_555 1_555
C15 C16 C10 120(8) 1_555 1_555
C9 O4 Ru1 121(7) 1_555 1_555
C9 O5 Ru1 117(5) 1_555 2_665
C18 N1 C17 121(7) 2_565 1_555
N1 C17 C22 116(16) 1_555 1_555
N1 C17 C18 121(14) 1_555 1_555
C22 C17 C18 121(9) 1_555 1_555
C19 C18 N1 122(8) 1_555 2_565
C19 C18 C17 120(9) 1_555 1_555
N1 C18 C17 119(5) 2_565 1_555
C18 C19 C20 122(12) 1_555 1_555
C19 C20 C21 120(11) 1_555 1_555
C20 C21 C22 120(11) 1_555 1_555
C17 C22 C21 117(13) 1_555 1_555
Ru1 Ru1 N1 167(3) 2_665 1_555

loop_
_geom_bond_atom_site_label_1
_geom_bond_atom_site_label_2
_geom_bond_distance
_geom_bond_site_symmetry_2
C1 O1 1.24(14) 1_555
C1 O2 1.24(13) 1_555
C1 C2 1.48(12) 1_555
C2 C3 1.35(13) 1_555
C2 C8 1.35(16) 1_555
C3 O3 1.34(10) 1_555
C3 C5 1.37(13) 1_555
O3 C4 1.42(10) 1_555
C5 C6 1.41(13) 1_555
C6 C7 1.35(13) 1_555
C6 Cl1 1.69(9) 1_555
C7 C8 1.35(14) 1_555
C9 O5 1.24(9) 1_555
C9 O4 1.27(9) 1_555
C9 C10 1.48(9) 1_555
C10 C16 1.41(10) 1_555
C10 C11 1.41(9) 1_555
C11 O6 1.38(10) 1_555
C11 C13 1.40(11) 1_555
O6 C12 1.46(9) 1_555
C13 C14 1.41(12) 1_555
C14 C15 1.41(10) 1_555
C14 Cl2 1.69(8) 1_555
C15 C16 1.35(9) 1_555
N1 C18 1.38(14) 2_565
N1 C17 1.38(13) 1_555
C17 C22 1.38(15) 1_555
C17 C18 1.44(9) 1_555
C18 C19 1.34(15) 1_555
C19 C20 1.40(13) 1_555
C20 C21 1.40(11) 1_555
C21 C22 1.44(13) 1_555
Ru1 O5 2.04(6) 2_665
Ru1 O1 2.05(7) 1_555
Ru1 O2 2.05(7) 2_665
Ru1 O4 2.07(6) 1_555
Ru1 Ru1 2.29(2) 2_665
Ru1 N1 2.41(7) 1_555
